data_1532803
loop_
_publ_author_name
'Wu, S.Y.'
'Yang, C.C.'
'Tsao, F.C.'
'Li, W.-H.'
'Yang, H.D.'
'Lynn, J.W.'
'Lee, K.C.'

_publ_section_title
;
 Crystal structure and magnetic ordering of Mn and Ce in La0.7 Ce0.15
 Ca0.15 Mn O3
;
_journal_name_full 'Journal of Physics: Condensed Matter'
_journal_page_first 12585
_journal_page_last 12597
_journal_volume 14
_journal_year 2002
_chemical_formula_sum 'Ca0.147 Ce0.153 La0.7 Mn O3'
_chemical_name_systematic '(La0.7 Ce0.153 Ca0.147) (Mn O3)'
_space_group_IT_number 14
_symmetry_space_group_name_Hall '-P 2ybc'
_symmetry_space_group_name_H-M 'P 1 21/c 1'
_cell_angle_alpha 90
_cell_angle_beta 90.109
_cell_angle_gamma 90
_cell_formula_units_Z 4
_cell_length_a 7.7655
_cell_length_b 5.5062
_cell_length_c 5.4883
_cell_volume 234.670
_citation_journal_id_ASTM JCOMEL
_cod_data_source_file Wu_JCOMEL_2002_740.cif
_cod_data_source_block Ca0.147Ce0.153La0.7Mn1O3
_cod_original_cell_volume 234.6705
_cod_original_formula_sum 'Ca0.147 Ce0.153 La0.7 Mn1 O3'
_cod_database_code 1532803

loop_
_symmetry_equiv_pos_as_xyz
x,y,z
-x,y+1/2,-z+1/2
-x,-y,-z
x,-y-1/2,z-1/2

loop_
_atom_site_label
_atom_site_type_symbol
_atom_site_fract_x
_atom_site_fract_y
_atom_site_fract_z
_atom_site_occupancy
_atom_site_U_iso_or_equiv
La1 La+3 0.2508 -0.004 -0.0212 0.7 0.0
Ca1 Ca+2 0.2508 -0.004 -0.0212 0.147 0.0
O1 O-2 0.2495 0.0655 0.5088 0.997 0.0
Mn1 Mn+3 0 0 0.5 1 0.0
O3 O-2 0.464 0.7824 0.2224 0.999 0.0
Ce1 Ce+3 0.2508 -0.004 -0.0212 0.153 0.0
Mn2 Mn+3 0.5 0 0.5 1 0.0
O2 O-2 0.0338 0.7301 0.7223 1.003 0.0
